data_7041981
loop_
_publ_author_name
'Ma, Huili'
'Wang, Lu'
'Chen, Jinghuo'
'Zhang, Xuejing'
'Wang, Liang'
'Xu, Na'
'Yang, Guangming'
'Cheng, Peng'

_publ_section_title
;
 A multi-responsive luminescent sensor for organic small-molecule
 pollutants and metal ions based on a 4d-4f metal-organic framework.
;
_journal_issue 11
_journal_name_full 'Dalton transactions (Cambridge, England : 2003)'
_journal_page_first 3526
_journal_page_last 3534
_journal_paper_doi 10.1039/c7dt00159b
_journal_volume 46
_journal_year 2017
_chemical_formula_moiety 'C62 H44 Ag3 Gd3 N10 O31'
_chemical_formula_sum 'C62 H44 Ag3 Gd3 N10 O31'
_chemical_formula_weight 2220.43
_chemical_name_systematic
;
 ? 
;
_space_group_crystal_system triclinic
_space_group_IT_number 2
_space_group_name_Hall '-P 1'
_space_group_name_H-M_alt 'P -1'
_symmetry_space_group_name_Hall '-P 1'
_symmetry_space_group_name_H-M 'P -1'
_atom_sites_solution_hydrogens geom
_atom_sites_solution_primary direct
_atom_sites_solution_secondary difmap
_audit_creation_date 2016-12-21
_audit_creation_method
;
Olex2 1.2
(compiled 2016.11.30 svn.r3356 for OlexSys, GUI svn.r5269)
;
_audit_update_record
;
2017-01-14 deposited with the CCDC.
2017-02-08 downloaded from the CCDC.
;
_cell_angle_alpha 103.967(4)
_cell_angle_beta 101.905(5)
_cell_angle_gamma 91.809(3)
_cell_formula_units_Z 2
_cell_length_a 12.694(3)
_cell_length_b 12.948(3)
_cell_length_c 23.498(6)
_cell_measurement_reflns_used 6210
_cell_measurement_temperature 113
_cell_measurement_theta_max 27.5
_cell_measurement_theta_min 3.0
_cell_volume 3653.9(15)
_computing_cell_refinement
;
CrystalClear-SM Expert 2.1 b42 (Rigaku, 2015)
;
_computing_data_collection
;
CrystalClear-SM Expert 2.1 b42 (Rigaku, 2015)
;
_computing_data_reduction
;
CrystalClear-SM Expert 2.1 b42 (Rigaku, 2015)
;
_computing_molecular_graphics 'Olex2 (Dolomanov et al., 2009)'
_computing_publication_material 'Olex2 (Dolomanov et al., 2009)'
_computing_structure_refinement 'XL (Sheldrick, 2008)'
_computing_structure_solution 'SIR2004 (Burla et al., 2007)'
_diffrn_ambient_temperature 113
_diffrn_detector PILT
_diffrn_detector_area_resol_mean 5.8140
_diffrn_measured_fraction_theta_full 0.968
_diffrn_measured_fraction_theta_max 0.968
_diffrn_measurement_details
;
scan:
    Number of images: 360
               Slice: -105.0000 - 75.0000
         Image width: 0.5000
            Exp time: 5.0000
       Rotation axis: Omega
               Omega: 0.0000
                 Chi: 45.0000
                 Phi: 0.0000
                 XTD: 44.9726
              2theta: -15.0629
scan:
    Number of images: 300
               Slice: -105.0000 - 45.0000
         Image width: 0.5000
            Exp time: 5.0000
       Rotation axis: Omega
               Omega: 0.0000
                 Chi: 45.0000
                 Phi: 90.0000
                 XTD: 44.9726
              2theta: -15.0629
scan:
    Number of images: 200
               Slice: -105.0000 - -5.0000
         Image width: 0.5000
            Exp time: 5.0000
       Rotation axis: Omega
               Omega: 0.0000
                 Chi: 45.0000
                 Phi: 180.0000
                 XTD: 44.9726
              2theta: -15.0629
;
_diffrn_measurement_device
;
AFC10: Fixed Chi 2 circle
;
_diffrn_measurement_device_type 'Rigaku Pilatus 200K'
_diffrn_measurement_method 'profile data from \w-scans'
_diffrn_measurement_specimen_support Fiber
_diffrn_orient_matrix_type d*Trek
_diffrn_orient_matrix_UB_11 0.066459
_diffrn_orient_matrix_UB_12 -0.008718
_diffrn_orient_matrix_UB_13 -0.045136
_diffrn_orient_matrix_UB_21 0.034070
_diffrn_orient_matrix_UB_22 0.067858
_diffrn_orient_matrix_UB_23 0.024806
_diffrn_orient_matrix_UB_31 0.030774
_diffrn_orient_matrix_UB_32 -0.013031
_diffrn_orient_matrix_UB_33 0.030077
_diffrn_radiation_monochromator Confocal
_diffrn_radiation_type MoK\a
_diffrn_radiation_wavelength 0.71073
_diffrn_reflns_av_R_equivalents 0.0658
_diffrn_reflns_av_unetI/netI 0.0828
_diffrn_reflns_limit_h_max 11
_diffrn_reflns_limit_h_min -15
_diffrn_reflns_limit_k_max 15
_diffrn_reflns_limit_k_min -15
_diffrn_reflns_limit_l_max 27
_diffrn_reflns_limit_l_min -27
_diffrn_reflns_number 29820
_diffrn_reflns_theta_full 25.01
_diffrn_reflns_theta_max 25.01
_diffrn_reflns_theta_min 3.02
_diffrn_source 'Rotating Anode'
_diffrn_source_current 24.0
_diffrn_source_power 1.2
_diffrn_source_voltage 50.0
_exptl_absorpt_coefficient_mu 3.565
_exptl_absorpt_correction_T_max 1.000
_exptl_absorpt_correction_T_min 0.508
_exptl_absorpt_correction_type multi-scan
_exptl_crystal_colour 'metallic light colourless'
_exptl_crystal_colour_lustre metallic
_exptl_crystal_colour_modifier light
_exptl_crystal_colour_primary colourless
_exptl_crystal_density_diffrn 2.018
_exptl_crystal_density_method "'not measured'"
_exptl_crystal_description needle
_exptl_crystal_F_000 2134
_exptl_crystal_preparation Fiber
_exptl_crystal_size_max 0.2
_exptl_crystal_size_mid 0.2
_exptl_crystal_size_min 0.2
_refine_diff_density_max 2.863
_refine_diff_density_min -1.845
_refine_diff_density_rms 0.215
_refine_ls_extinction_method none
_refine_ls_goodness_of_fit_ref 1.024
_refine_ls_hydrogen_treatment constr
_refine_ls_matrix_type full
_refine_ls_number_parameters 987
_refine_ls_number_reflns 12465
_refine_ls_number_restraints 49
_refine_ls_restrained_S_all 1.034
_refine_ls_R_factor_all 0.0638
_refine_ls_R_factor_gt 0.0471
_refine_ls_shift/su_max 0.001
_refine_ls_shift/su_mean 0.000
_refine_ls_structure_factor_coef Fsqd
_refine_ls_weighting_details 'calc w=1/[\s^2^(Fo^2^)+(0.0576P)^2^+0.0000P] where P=(Fo^2^+2Fc^2^)/3'
_refine_ls_weighting_scheme calc
_refine_ls_wR_factor_gt 0.1114
_refine_ls_wR_factor_ref 0.1187
_reflns_number_gt 9648
_reflns_number_total 12465
_reflns_threshold_expression >2sigma(I)
_cod_data_source_file c7dt00159b2.cif
_cod_data_source_block 2
_cod_depositor_comments
;
The following automatic conversions were performed:

'_exptl_absorpt_correction_type' value 'Multi-scan' changed to
'multi-scan' according to
/usr/data/users/saulius/crontab/automatic-downloads/rss-feeds/RSC/lib/dictionaries/cif_core.dic
dictionary named 'cif_core.dic' version 2.4.2 from 2011-04-26.

Automatic conversion script
Id: cif_fix_values 4268 2015-11-12 08:31:59Z antanas 

 Adding full bibliography for 7041981--7041982.cif.
;
_cod_original_cell_volume 3653.7(14)
_cod_database_code 7041981
_olex2_refinement_description
;
1. Fixed Uiso
 At 1.2 times of:
  All C(H) groups
 At 1.5 times of:
  All O(H,H) groups
2. Restrained distances
 O12_$1-O1
 3 with sigma of 0.02
3. Uiso/Uaniso restraints and constraints
Uanis(C7) \\sim Ueq, Uanis(C12) \\sim Ueq, Uanis(C59) \\sim Ueq, Uanis(O28)
\\sim Ueq, Uanis(O18) \\sim Ueq, Uanis(O3) \\sim Ueq, Uanis(O4) \\sim Ueq: with
sigma of 0.005 and sigma for terminal atoms of 0.01
Uanis(C18) \\sim Ueq: with sigma of 0.001 and sigma for terminal atoms of 0.002
4.a Riding coordinates:
 O29(H29A,H29B), O28(H28A,H28B)
4.b Rotating group:
 O25(H25A,H25B), O31(H31A,H31B), O27(H27A,H27B), O26(H26A,H26B), O30(H30A,H30B)
4.c Aromatic/amide H refined with riding coordinates:
 C58(H58), C13(H13), C44(H44), C38(H38), C14(H14), C37(H37), C50(H50),
 C10(H10), C57(H57), C27(H27), C46(H46), C56(H56), C25(H25), C26(H26), C8(H8),
 C32(H32), C49(H49), C15(H15), C9(H9), C45(H45), C2(H2), C39(H39), C33(H33),
 C22(H22), C51(H51), C3(H3), C34(H34), C21(H21), C20(H20), C1(H1)
;
_olex2_submission_special_instructions 'No special instructions were received'

loop_
_space_group_symop_id
_space_group_symop_operation_xyz
1 'x, y, z'
2 '-x, -y, -z'

loop_
_atom_site_label
_atom_site_type_symbol
_atom_site_fract_x
_atom_site_fract_y
_atom_site_fract_z
_atom_site_U_iso_or_equiv
_atom_site_adp_type
_atom_site_occupancy
_atom_site_calc_flag
_atom_site_refinement_flags_posn
_atom_site_refinement_flags_adp
Gd1 Gd 1.16726(3) -0.10913(3) 1.088250(15) 0.01251(11) Uani 1 d . .
Gd3 Gd -0.04332(3) 0.25961(3) 0.484998(16) 0.01285(10) Uani 1 d . .
Gd2 Gd 0.79684(3) -0.38904(3) 0.891343(18) 0.01997(12) Uani 1 d . .
Ag2 Ag 0.33415(5) 0.32054(5) 0.68789(2) 0.01555(14) Uani 1 d . .
Ag3 Ag 0.42954(5) 0.06565(5) 0.73170(2) 0.01692(14) Uani 1 d . .
Ag1 Ag 0.32621(5) 0.73713(5) 0.72648(3) 0.02476(16) Uani 1 d . .
O12 O 0.6438(4) 0.1544(4) 0.9088(2) 0.0200(12) Uani 1 d D .
O7 O 0.1215(4) 0.3628(4) 0.5426(2) 0.0168(12) Uani 1 d . .
O1 O 0.1820(4) 0.7901(5) 0.9877(2) 0.0231(13) Uani 1 d D .
O25 O 0.0718(5) 0.1911(5) 0.4175(2) 0.0248(13) Uani 1 d . .
H25A H 0.0875 0.1274 0.4198 0.037 Uiso 1 d GR .
H25B H 0.1313 0.2321 0.4271 0.037 Uiso 1 d GR .
O31 O 1.0634(4) -0.1316(4) 1.1609(2) 0.0186(12) Uani 1 d . .
H31A H 1.0005 -0.1040 1.1545 0.028 Uiso 1 d GR .
H31B H 1.0985 -0.0996 1.1980 0.028 Uiso 1 d GR .
O9 O 0.7857(5) 0.4896(5) 0.7898(3) 0.0381(16) Uani 1 d . .
O11 O 0.7295(4) 0.2326(4) 0.8556(2) 0.0188(12) Uani 1 d . .
O29 O 1.2243(4) 0.0163(4) 1.0365(2) 0.0170(12) Uani 1 d . .
H29A H 1.2304 -0.0175 1.0014 0.025 Uiso 1 d R .
H29B H 1.2854 0.0490 1.0563 0.025 Uiso 1 d R .
O28 O 0.8217(6) -0.5654(5) 0.9040(4) 0.065(2) Uani 1 d . U
H28A H 0.8661 -0.5984 0.8820 0.098 Uiso 1 d R .
H28B H 0.7591 -0.6054 0.8925 0.098 Uiso 1 d R .
O27 O 0.7126(5) -0.4005(5) 0.9737(3) 0.0408(17) Uani 1 d . .
H27A H 0.7278 -0.4470 0.9975 0.061 Uiso 1 d GR .
H27B H 0.6603 -0.3589 0.9860 0.061 Uiso 1 d GR .
O17 O 0.8044(5) 0.0041(5) 0.7450(3) 0.0313(15) Uani 1 d . .
O6 O 0.0052(4) 0.6048(4) 0.5636(2) 0.0153(11) Uani 1 d . .
O21 O 0.8521(4) -0.2141(4) 0.9594(2) 0.0186(12) Uani 1 d . .
O8 O 0.2298(4) 0.3400(5) 0.4775(2) 0.0227(13) Uani 1 d . .
O26 O -0.1088(4) 0.4141(4) 0.5358(2) 0.0205(12) Uani 1 d . .
H26A H -0.1775 0.4046 0.5308 0.031 Uiso 1 d GR .
H26B H -0.0934 0.4667 0.5219 0.031 Uiso 1 d GR .
O23 O 1.0651(4) -0.2902(4) 1.0544(2) 0.0178(12) Uani 1 d . .
O14 O -0.0393(4) 0.2081(5) 0.5788(2) 0.0278(14) Uani 1 d . .
O18 O 0.7265(4) -0.0058(4) 0.8212(2) 0.0175(12) Uani 1 d . U
O2 O 0.1536(5) 0.8894(4) 0.9222(2) 0.0231(13) Uani 1 d . .
O5 O 0.1673(4) 0.6884(4) 0.6052(2) 0.0200(12) Uani 1 d . .
O20 O 0.6595(5) -0.2790(5) 0.8808(3) 0.0368(16) Uani 1 d . .
O22 O 0.9486(4) -0.3900(4) 0.9739(2) 0.0179(12) Uani 1 d . .
O10 O 0.6433(4) 0.4804(4) 0.8284(2) 0.0174(12) Uani 1 d . .
O15 O 0.2312(4) -0.1831(4) 0.5186(2) 0.0196(12) Uani 1 d . .
O16 O 0.1288(4) -0.0878(4) 0.5741(2) 0.0171(12) Uani 1 d . .
O30 O 1.0737(4) 0.0558(4) 1.1119(2) 0.0186(12) Uani 1 d . .
H30A H 1.1195 0.1101 1.1210 0.028 Uiso 1 d GR .
H30B H 1.0446 0.0560 1.1415 0.028 Uiso 1 d GR .
O13 O 0.0876(4) 0.1421(4) 0.5343(2) 0.0182(12) Uani 1 d . .
N2 N 0.1753(5) 0.7983(5) 0.7575(3) 0.0184(15) Uani 1 d . .
N10 N 0.4591(5) -0.1914(6) 0.6954(3) 0.0199(15) Uani 1 d . .
O24 O 0.9894(4) -0.1133(4) 1.0263(2) 0.0181(12) Uani 1 d . .
O19 O 0.6412(5) -0.2847(5) 0.7829(3) 0.0422(17) Uani 1 d . .
N8 N 0.2540(5) 0.0822(5) 0.6986(3) 0.0148(14) Uani 1 d . .
N7 N 0.3392(5) 0.1879(5) 0.6090(3) 0.0141(14) Uani 1 d . .
O3 O 0.0368(7) 0.6112(6) 0.8542(3) 0.056(2) Uani 1 d . U
N9 N 0.4586(5) -0.0202(5) 0.8057(3) 0.0144(14) Uani 1 d . .
C58 C 0.4683(7) -0.2200(7) 0.6377(3) 0.0205(18) Uani 1 d . .
H58 H 0.4096 -0.2586 0.6091 0.025 Uiso 1 calc R .
C13 C 0.1101(7) 0.4170(7) 0.7198(3) 0.0207(18) Uani 1 d . .
H13 H 0.1122 0.3706 0.7446 0.025 Uiso 1 calc R .
N3 N 0.1918(5) 0.4233(5) 0.6930(3) 0.0176(14) Uani 1 d . .
C42 C 0.5839(6) 0.2673(6) 0.7524(3) 0.0132(16) Uani 1 d . .
N5 N 0.4243(5) 0.3346(5) 0.7827(3) 0.0148(14) Uani 1 d . .
C12 C -0.0124(9) 0.6839(9) 0.8380(4) 0.040(2) Uani 1 d . U
C30 C 0.2056(6) 0.1054(6) 0.6470(3) 0.0139(16) Uani 1 d . .
N6 N 0.5598(5) 0.1687(5) 0.7156(3) 0.0162(14) Uani 1 d . .
C11 C 0.1897(7) 0.8104(6) 0.9394(3) 0.0190(18) Uani 1 d . .
N1 N 0.3009(6) 0.6600(6) 0.8072(3) 0.0261(17) Uani 1 d . .
C44 C 0.7115(7) 0.3065(7) 0.6970(4) 0.0248(19) Uani 1 d . .
H44 H 0.7629 0.3530 0.6909 0.030 Uiso 1 calc R .
C38 C 0.3817(7) 0.3346(7) 0.8768(3) 0.0207(18) Uani 1 d . .
H38 H 0.3347 0.3515 0.9026 0.025 Uiso 1 calc R .
C14 C 0.0217(6) 0.4770(6) 0.7123(3) 0.0169(17) Uani 1 d . .
H14 H -0.0333 0.4720 0.7324 0.020 Uiso 1 calc R .
C47 C 0.6447(6) 0.2129(6) 0.8739(3) 0.0148(17) Uani 1 d . .
C16 C 0.1023(6) 0.5521(6) 0.6471(3) 0.0144(16) Uani 1 d . .
N4 N 0.3740(5) 0.5517(5) 0.6769(3) 0.0208(15) Uani 1 d . .
C60 C 0.7330(7) -0.0274(6) 0.7666(4) 0.0192(18) Uani 1 d . .
C37 C 0.3615(6) 0.3583(7) 0.8226(3) 0.0191(18) Uani 1 d . .
H37 H 0.3001 0.3932 0.8124 0.023 Uiso 1 calc R .
C50 C 0.4487(6) -0.0429(6) 0.9026(3) 0.0174(17) Uani 1 d . .
H50 H 0.4224 -0.0222 0.9374 0.021 Uiso 1 calc R .
C10 C 0.1052(7) 0.8401(7) 0.7224(3) 0.0230(19) Uani 1 d . .
H10 H 0.1287 0.8679 0.6937 0.028 Uiso 1 calc R .
C5 C 0.2334(7) 0.7159(6) 0.8381(3) 0.0197(18) Uani 1 d . .
C57 C 0.5589(7) -0.1956(7) 0.6186(4) 0.0234(19) Uani 1 d . .
H57 H 0.5626 -0.2181 0.5784 0.028 Uiso 1 calc R .
C53 C 0.5220(6) -0.1020(6) 0.7980(3) 0.0150(16) Uani 1 d . .
C27 C 0.3525(6) 0.0049(6) 0.5215(4) 0.0211(18) Uani 1 d . .
H27 H 0.3582 -0.0566 0.4926 0.025 Uiso 1 calc R .
C7 C 0.0336(6) 0.7479(6) 0.8015(3) 0.0178(17) Uani 1 d . U
C43 C 0.6616(6) 0.3383(6) 0.7449(3) 0.0177(17) Uani 1 d . .
C4 C 0.2504(7) 0.7349(6) 0.9006(3) 0.0206(18) Uani 1 d . .
C40 C 0.5451(6) 0.2651(6) 0.8550(3) 0.0139(16) Uani 1 d . .
C46 C 0.6104(6) 0.1404(7) 0.6701(3) 0.0189(18) Uani 1 d . .
H46 H 0.5937 0.0720 0.6449 0.023 Uiso 1 calc R .
C56 C 0.6453(7) -0.1357(7) 0.6619(3) 0.0223(19) Uani 1 d . .
H56 H 0.7084 -0.1188 0.6505 0.027 Uiso 1 calc R .
C31 C 0.1026(6) 0.1401(6) 0.6372(3) 0.0147(16) Uani 1 d . .
C41 C 0.5181(6) 0.2932(6) 0.8001(3) 0.0133(16) Uani 1 d . .
C25 C 0.4042(6) 0.1872(6) 0.5708(3) 0.0171(17) Uani 1 d . .
H25 H 0.4460 0.2498 0.5745 0.021 Uiso 1 calc R .
C62 C 0.9891(6) -0.3019(6) 1.0103(3) 0.0151(17) Uani 1 d . .
C61 C 0.9394(6) -0.2016(6) 0.9974(3) 0.0167(17) Uani 1 d . .
C26 C 0.4124(7) 0.0986(6) 0.5261(4) 0.0218(18) Uani 1 d . .
H26 H 0.4571 0.1019 0.4997 0.026 Uiso 1 calc R .
C36 C 0.0470(6) 0.1646(6) 0.5793(3) 0.0167(17) Uani 1 d . .
C29 C 0.2768(6) 0.0977(6) 0.6020(3) 0.0120(16) Uani 1 d . .
C18 C 0.2890(6) 0.4976(6) 0.6336(3) 0.0133(16) Uani 1 d . U
C23 C 0.0936(6) 0.6192(6) 0.6029(3) 0.0160(17) Uani 1 d . .
C48 C 0.6979(7) 0.4444(6) 0.7905(3) 0.0188(18) Uani 1 d . .
C8 C -0.0361(7) 0.7966(7) 0.7653(4) 0.029(2) Uani 1 d . .
H8 H -0.1083 0.7968 0.7678 0.034 Uiso 1 calc R .
C32 C 0.0473(7) 0.1501(7) 0.6832(4) 0.0242(19) Uani 1 d . .
H32 H -0.0211 0.1749 0.6786 0.029 Uiso 1 calc R .
C49 C 0.4237(6) 0.0083(6) 0.8572(3) 0.0161(17) Uani 1 d . .
H49 H 0.3807 0.0652 0.8623 0.019 Uiso 1 calc R .
C15 C 0.0169(6) 0.5441(6) 0.6745(3) 0.0146(17) Uani 1 d . .
H15 H -0.0425 0.5832 0.6676 0.017 Uiso 1 calc R .
C17 C 0.1894(6) 0.4926(6) 0.6570(3) 0.0142(16) Uani 1 d . .
C6 C 0.1440(7) 0.7554(6) 0.7992(3) 0.0190(18) Uani 1 d . .
C54 C 0.5434(7) -0.1328(6) 0.7364(3) 0.0179(18) Uani 1 d . .
C9 C -0.0020(7) 0.8450(7) 0.7256(4) 0.030(2) Uani 1 d . .
H9 H -0.0490 0.8796 0.7020 0.035 Uiso 1 calc R .
C45 C 0.6851(7) 0.2064(7) 0.6587(3) 0.026(2) Uani 1 d . .
H45 H 0.7171 0.1843 0.6260 0.031 Uiso 1 calc R .
C59 C 0.6240(7) -0.2471(7) 0.8338(4) 0.027(2) Uani 1 d . U
C2 C 0.4029(7) 0.6303(7) 0.8982(4) 0.028(2) Uani 1 d . .
H2 H 0.4599 0.5988 0.9174 0.034 Uiso 1 calc R .
C39 C 0.4734(7) 0.2850(7) 0.8925(3) 0.0216(19) Uani 1 d . .
H39 H 0.4872 0.2648 0.9286 0.026 Uiso 1 calc R .
C33 C 0.0935(7) 0.1237(7) 0.7353(4) 0.027(2) Uani 1 d . .
H33 H 0.0562 0.1285 0.7659 0.032 Uiso 1 calc R .
C24 C 0.2089(6) 0.3774(6) 0.5282(3) 0.0148(17) Uani 1 d . .
C22 C 0.4707(7) 0.5544(7) 0.6632(4) 0.0241(19) Uani 1 d . .
H22 H 0.5295 0.5888 0.6933 0.029 Uiso 1 calc R .
C51 C 0.5135(6) -0.1251(7) 0.8949(3) 0.0222(19) Uani 1 d . .
H51 H 0.5324 -0.1604 0.9251 0.027 Uiso 1 calc R .
C55 C 0.6389(6) -0.1008(6) 0.7214(3) 0.0171(17) Uani 1 d . .
C3 C 0.3360(7) 0.6896(7) 0.9309(4) 0.0243(19) Uani 1 d . .
H3 H 0.3479 0.6992 0.9723 0.029 Uiso 1 calc R .
C34 C 0.1950(7) 0.0901(7) 0.7416(4) 0.0226(19) Uani 1 d . .
H34 H 0.2255 0.0718 0.7769 0.027 Uiso 1 calc R .
C28 C 0.2839(6) 0.0025(6) 0.5600(3) 0.0163(17) Uani 1 d . .
C21 C 0.4885(6) 0.5086(7) 0.6061(4) 0.0245(19) Uani 1 d . .
H21 H 0.5566 0.5143 0.5977 0.029 Uiso 1 calc R .
C35 C 0.2108(6) -0.0957(6) 0.5515(3) 0.0162(17) Uani 1 d . .
C52 C 0.5513(6) -0.1567(7) 0.8431(3) 0.0184(18) Uani 1 d . .
C20 C 0.4007(7) 0.4545(6) 0.5627(3) 0.0210(18) Uani 1 d . .
H20 H 0.4096 0.4233 0.5241 0.025 Uiso 1 calc R .
C1 C 0.3836(8) 0.6187(7) 0.8369(4) 0.030(2) Uani 1 d . .
H1 H 0.4299 0.5807 0.8154 0.036 Uiso 1 calc R .
C19 C 0.3009(6) 0.4463(6) 0.5757(3) 0.0166(17) Uani 1 d . .
O4 O -0.1024(6) 0.7120(6) 0.8495(3) 0.056(2) Uani 1 d . U

loop_
_atom_site_aniso_label
_atom_site_aniso_U_11
_atom_site_aniso_U_22
_atom_site_aniso_U_33
_atom_site_aniso_U_23
_atom_site_aniso_U_13
_atom_site_aniso_U_12
Gd1 0.0150(2) 0.0082(2) 0.01158(19) 0.00083(14) -0.00118(15) -0.00042(15)
Gd3 0.0122(2) 0.0085(2) 0.01421(19) -0.00001(15) -0.00138(15) -0.00212(15)
Gd2 0.0179(2) 0.0077(2) 0.0271(2) 0.00092(17) -0.00665(18) -0.00229(16)
Ag2 0.0178(3) 0.0114(3) 0.0146(3) 0.0019(2) -0.0013(2) 0.0017(2)
Ag3 0.0191(3) 0.0129(3) 0.0165(3) 0.0035(2) -0.0007(2) 0.0005(2)
Ag1 0.0213(4) 0.0263(4) 0.0216(3) -0.0039(3) 0.0070(3) -0.0094(3)
O12 0.025(3) 0.018(3) 0.015(3) 0.003(2) 0.000(2) 0.002(2)
O7 0.015(3) 0.012(3) 0.016(3) -0.005(2) -0.003(2) -0.008(2)
O1 0.030(3) 0.022(3) 0.017(3) 0.006(2) 0.003(2) 0.006(3)
O25 0.029(3) 0.014(3) 0.027(3) -0.005(3) 0.008(3) -0.003(3)
O31 0.016(3) 0.019(3) 0.015(3) -0.003(2) -0.002(2) 0.000(2)
O9 0.031(4) 0.018(4) 0.057(4) -0.012(3) 0.018(3) -0.013(3)
O11 0.019(3) 0.014(3) 0.020(3) 0.004(2) -0.003(2) -0.006(2)
O29 0.014(3) 0.020(3) 0.016(3) 0.004(2) 0.002(2) 0.003(2)
O28 0.055(5) 0.011(3) 0.098(5) 0.006(3) -0.046(4) 0.000(3)
O27 0.032(4) 0.036(4) 0.071(5) 0.040(4) 0.016(3) 0.011(3)
O17 0.022(3) 0.032(4) 0.033(3) -0.005(3) 0.009(3) -0.018(3)
O6 0.012(3) 0.011(3) 0.016(3) 0.002(2) -0.008(2) -0.007(2)
O21 0.010(3) 0.014(3) 0.025(3) 0.004(2) -0.010(2) -0.001(2)
O8 0.019(3) 0.022(3) 0.021(3) -0.005(2) 0.004(2) -0.006(2)
O26 0.018(3) 0.008(3) 0.033(3) 0.001(2) 0.005(3) -0.002(2)
O23 0.020(3) 0.014(3) 0.012(3) 0.001(2) -0.008(2) -0.003(2)
O14 0.015(3) 0.046(4) 0.025(3) 0.016(3) 0.000(2) 0.013(3)
O18 0.015(3) 0.015(3) 0.015(2) -0.006(2) -0.002(2) -0.004(2)
O2 0.035(4) 0.017(3) 0.019(3) 0.009(2) 0.004(3) 0.008(3)
O5 0.019(3) 0.011(3) 0.025(3) 0.003(2) -0.004(2) -0.006(2)
O20 0.027(4) 0.016(3) 0.054(4) 0.009(3) -0.021(3) -0.002(3)
O22 0.019(3) 0.011(3) 0.021(3) 0.004(2) 0.000(2) -0.001(2)
O10 0.019(3) 0.011(3) 0.020(3) 0.002(2) 0.002(2) -0.002(2)
O15 0.013(3) 0.014(3) 0.026(3) -0.003(2) 0.003(2) -0.001(2)
O16 0.018(3) 0.009(3) 0.023(3) 0.002(2) 0.003(2) -0.005(2)
O30 0.020(3) 0.010(3) 0.021(3) -0.007(2) 0.006(2) -0.006(2)
O13 0.024(3) 0.013(3) 0.016(3) 0.005(2) -0.001(2) 0.001(2)
N2 0.025(4) 0.011(4) 0.016(3) 0.002(3) -0.002(3) -0.006(3)
N10 0.013(4) 0.025(4) 0.016(3) 0.000(3) -0.002(3) 0.000(3)
O24 0.018(3) 0.011(3) 0.019(3) 0.001(2) -0.006(2) -0.001(2)
O19 0.043(4) 0.016(4) 0.073(5) 0.005(3) 0.031(4) 0.008(3)
N8 0.021(4) 0.010(3) 0.013(3) 0.003(3) 0.002(3) -0.003(3)
N7 0.019(4) 0.008(3) 0.015(3) 0.005(3) 0.003(3) 0.000(3)
O3 0.096(6) 0.041(4) 0.031(4) 0.011(3) 0.013(4) -0.025(4)
N9 0.015(3) 0.010(3) 0.014(3) 0.002(3) -0.002(3) 0.000(3)
C58 0.022(5) 0.018(5) 0.014(4) -0.005(3) -0.001(3) -0.002(4)
C13 0.025(5) 0.015(4) 0.022(4) 0.003(3) 0.007(4) 0.002(4)
N3 0.018(4) 0.010(3) 0.019(3) 0.000(3) -0.004(3) -0.003(3)
C42 0.012(4) 0.015(4) 0.014(4) 0.007(3) -0.001(3) 0.006(3)
N5 0.010(3) 0.016(4) 0.016(3) 0.003(3) 0.000(3) 0.002(3)
C12 0.041(4) 0.038(4) 0.033(4) -0.011(3) 0.014(4) -0.017(4)
C30 0.020(4) 0.005(4) 0.015(4) -0.003(3) 0.008(3) -0.005(3)
N6 0.013(3) 0.017(4) 0.015(3) 0.003(3) -0.005(3) 0.004(3)
C11 0.023(5) 0.015(4) 0.015(4) 0.003(3) -0.004(3) -0.004(3)
N1 0.031(4) 0.017(4) 0.034(4) 0.004(3) 0.018(3) 0.004(3)
C44 0.015(5) 0.029(5) 0.025(4) 0.002(4) -0.001(4) -0.004(4)
C38 0.022(5) 0.027(5) 0.014(4) 0.004(3) 0.006(3) 0.005(4)
C14 0.006(4) 0.023(5) 0.019(4) 0.002(3) 0.003(3) -0.002(3)
C47 0.021(5) 0.006(4) 0.013(4) -0.001(3) -0.004(3) 0.003(3)
C16 0.016(4) 0.008(4) 0.012(4) -0.005(3) -0.004(3) -0.002(3)
N4 0.015(4) 0.018(4) 0.023(4) -0.001(3) -0.002(3) 0.003(3)
C60 0.019(5) 0.009(4) 0.027(5) 0.000(3) 0.007(4) 0.000(3)
C37 0.009(4) 0.026(5) 0.020(4) 0.001(4) 0.001(3) 0.002(3)
C50 0.021(5) 0.014(4) 0.014(4) 0.002(3) 0.001(3) -0.006(3)
C10 0.032(5) 0.014(4) 0.019(4) -0.002(3) 0.005(4) -0.006(4)
C5 0.025(5) 0.010(4) 0.026(4) 0.007(3) 0.007(4) 0.000(3)
C57 0.030(5) 0.021(5) 0.018(4) -0.002(4) 0.012(4) -0.002(4)
C53 0.012(4) 0.009(4) 0.017(4) 0.000(3) -0.007(3) -0.003(3)
C27 0.022(5) 0.009(4) 0.028(4) -0.003(3) 0.007(4) -0.004(3)
C7 0.021(4) 0.010(3) 0.018(3) -0.003(3) 0.005(3) -0.007(3)
C43 0.015(4) 0.017(4) 0.018(4) 0.003(3) -0.002(3) 0.001(3)
C4 0.026(5) 0.010(4) 0.024(4) 0.005(3) 0.002(4) -0.005(3)
C40 0.014(4) 0.011(4) 0.012(4) -0.001(3) -0.003(3) 0.000(3)
C46 0.016(4) 0.018(4) 0.017(4) -0.002(3) -0.001(3) -0.001(3)
C56 0.024(5) 0.020(5) 0.022(4) 0.000(4) 0.009(4) 0.000(4)
C31 0.009(4) 0.009(4) 0.025(4) 0.000(3) 0.006(3) -0.005(3)
C41 0.014(4) 0.005(4) 0.018(4) 0.000(3) 0.003(3) -0.003(3)
C25 0.018(4) 0.016(4) 0.019(4) 0.005(3) 0.006(3) -0.003(3)
C62 0.020(5) 0.009(4) 0.017(4) 0.001(3) 0.008(4) -0.001(3)
C61 0.022(5) 0.009(4) 0.016(4) -0.002(3) 0.004(4) 0.002(3)
C26 0.029(5) 0.012(4) 0.024(4) 0.002(3) 0.009(4) 0.000(4)
C36 0.018(4) 0.011(4) 0.018(4) 0.004(3) -0.003(3) -0.005(3)
C29 0.012(4) 0.004(4) 0.015(4) 0.002(3) -0.005(3) -0.002(3)
C18 0.0131(18) 0.0124(18) 0.0139(18) 0.0030(10) 0.0018(10) 0.0017(10)
C23 0.019(5) 0.008(4) 0.018(4) 0.000(3) 0.003(4) 0.002(3)
C48 0.019(5) 0.013(4) 0.022(4) 0.002(3) 0.000(4) -0.001(3)
C8 0.019(5) 0.022(5) 0.033(5) -0.015(4) 0.005(4) -0.006(4)
C32 0.016(4) 0.024(5) 0.033(5) 0.008(4) 0.007(4) 0.004(4)
C49 0.014(4) 0.012(4) 0.019(4) -0.002(3) 0.004(3) 0.002(3)
C15 0.010(4) 0.017(4) 0.011(4) -0.003(3) -0.002(3) 0.001(3)
C17 0.016(4) 0.013(4) 0.011(4) -0.001(3) 0.002(3) -0.002(3)
C6 0.026(5) 0.005(4) 0.020(4) -0.007(3) 0.004(4) 0.000(3)
C54 0.024(5) 0.013(4) 0.016(4) 0.002(3) 0.003(4) 0.003(3)
C9 0.028(5) 0.028(5) 0.028(5) 0.004(4) -0.003(4) 0.009(4)
C45 0.024(5) 0.031(5) 0.017(4) -0.001(4) 0.001(4) 0.002(4)
C59 0.018(4) 0.016(4) 0.038(4) 0.000(3) -0.004(3) -0.003(3)
C2 0.024(5) 0.017(5) 0.043(5) 0.008(4) 0.006(4) 0.003(4)
C39 0.033(5) 0.016(4) 0.014(4) 0.004(3) -0.001(4) 0.001(4)
C33 0.027(5) 0.034(6) 0.028(5) 0.016(4) 0.013(4) 0.010(4)
C24 0.012(4) 0.012(4) 0.019(4) 0.004(3) -0.002(3) 0.003(3)
C22 0.013(4) 0.019(5) 0.036(5) -0.002(4) 0.008(4) -0.006(3)
C51 0.019(5) 0.027(5) 0.016(4) 0.008(4) -0.009(3) -0.003(4)
C55 0.013(4) 0.012(4) 0.019(4) -0.005(3) -0.001(3) -0.003(3)
C3 0.026(5) 0.018(5) 0.032(5) 0.011(4) 0.006(4) 0.004(4)
C34 0.034(5) 0.016(5) 0.019(4) 0.009(3) 0.004(4) -0.002(4)
C28 0.022(4) 0.005(4) 0.018(4) -0.001(3) 0.002(3) -0.005(3)
C21 0.009(4) 0.028(5) 0.035(5) 0.007(4) 0.005(4) 0.000(4)
C35 0.016(4) 0.014(4) 0.016(4) 0.002(3) 0.000(3) 0.003(3)
C52 0.009(4) 0.021(5) 0.022(4) 0.003(3) -0.004(3) 0.001(3)
C20 0.027(5) 0.014(4) 0.017(4) 0.001(3) -0.001(4) 0.001(4)
C1 0.035(6) 0.012(5) 0.044(6) -0.004(4) 0.021(5) 0.003(4)
C19 0.020(5) 0.006(4) 0.022(4) 0.003(3) 0.004(3) -0.002(3)
O4 0.054(4) 0.051(4) 0.056(3) -0.015(3) 0.032(3) -0.019(3)

loop_
_atom_type_symbol
_atom_type_description
_atom_type_scat_dispersion_real
_atom_type_scat_dispersion_imag
_atom_type_scat_source
C C 0.0033 0.0016 'International Tables Vol C Tables 4.2.6.8 and 6.1.1.4'
H H 0.0000 0.0000 'International Tables Vol C Tables 4.2.6.8 and 6.1.1.4'
Ag Ag -0.8971 1.1015 'International Tables Vol C Tables 4.2.6.8 and 6.1.1.4'
Gd Gd -0.1653 3.9035 'International Tables Vol C Tables 4.2.6.8 and 6.1.1.4'
N N 0.0061 0.0033 'International Tables Vol C Tables 4.2.6.8 and 6.1.1.4'
O O 0.0106 0.0060 'International Tables Vol C Tables 4.2.6.8 and 6.1.1.4'

loop_
_geom_angle_atom_site_label_1
_geom_angle_atom_site_label_2
_geom_angle_atom_site_label_3
_geom_angle
_geom_angle_site_symmetry_1
_geom_angle_site_symmetry_3
O12 Gd1 O11 52.20(17) 2_757 2_757
O12 Gd1 O23 102.07(18) 2_757 .
O12 Gd1 O30 136.56(18) 2_757 .
O12 Gd1 C47 25.7(2) 2_757 2_757
O1 Gd1 O12 70.74(17) 1_645 2_757
O1 Gd1 O11 95.80(17) 1_645 2_757
O1 Gd1 O23 66.38(18) 1_645 .
O1 Gd1 O30 126.15(17) 1_645 .
O1 Gd1 C47 83.07(19) 1_645 2_757
O31 Gd1 O12 125.12(17) . 2_757
O31 Gd1 O1 136.09(19) . 1_645
O31 Gd1 O11 75.11(17) . 2_757
O31 Gd1 O23 70.08(17) . .
O31 Gd1 O30 73.59(18) . .
O31 Gd1 C47 100.4(2) . 2_757
O11 Gd1 C47 26.51(19) 2_757 2_757
O29 Gd1 O12 80.56(17) . 2_757
O29 Gd1 O1 71.88(18) . 1_645
O29 Gd1 O31 144.16(17) . .
O29 Gd1 O11 132.17(17) . 2_757
O29 Gd1 O23 134.20(17) . .
O29 Gd1 O30 70.81(17) . .
O29 Gd1 C47 105.9(2) . 2_757
O23 Gd1 O11 71.36(17) . 2_757
O23 Gd1 C47 87.3(2) . 2_757
O18 Gd1 O12 74.10(17) 2_757 2_757
O18 Gd1 O1 141.20(18) 2_757 1_645
O18 Gd1 O31 78.69(18) 2_757 .
O18 Gd1 O11 74.67(17) 2_757 2_757
O18 Gd1 O29 86.77(18) 2_757 .
O18 Gd1 O23 138.44(17) 2_757 .
O18 Gd1 O30 72.37(17) 2_757 .
O18 Gd1 O24 136.24(17) 2_757 .
O18 Gd1 C47 71.88(19) 2_757 2_757
O30 Gd1 O11 138.04(17) . 2_757
O30 Gd1 O23 121.33(18) . .
O30 Gd1 C47 144.23(19) . 2_757
O24 Gd1 O12 146.31(17) . 2_757
O24 Gd1 O1 75.70(17) . 1_645
O24 Gd1 O31 82.12(18) . .
O24 Gd1 O11 136.48(18) . 2_757
O24 Gd1 O29 86.37(17) . .
O24 Gd1 O23 66.13(17) . .
O24 Gd1 O30 64.56(17) . .
O24 Gd1 C47 150.9(2) . 2_757
O7 Gd3 O25 82.02(18) . .
O7 Gd3 O14 82.36(19) . .
O7 Gd3 O5 123.10(17) . 2_566
O7 Gd3 O15 148.95(17) . 2_556
O7 Gd3 O16 147.05(17) . 2_556
O7 Gd3 O13 69.17(17) . .
O7 Gd3 C36 71.3(2) . .
O7 Gd3 C23 97.4(2) . 2_566
O7 Gd3 C35 159.0(2) . 2_556
O25 Gd3 O14 123.26(18) . .
O25 Gd3 O5 87.13(18) . 2_566
O25 Gd3 O15 126.75(18) . 2_556
O25 Gd3 O13 71.98(18) . .
O25 Gd3 C36 98.0(2) . .
O25 Gd3 C23 78.0(2) . 2_566
O25 Gd3 C35 100.8(2) . 2_556
O6 Gd3 O7 71.50(17) 2_566 .
O6 Gd3 O25 71.61(19) 2_566 .
O6 Gd3 O14 148.1(2) 2_566 .
O6 Gd3 O5 52.17(17) 2_566 2_566
O6 Gd3 O15 124.49(17) 2_566 2_556
O6 Gd3 O16 120.03(17) 2_566 2_556
O6 Gd3 O13 129.01(17) 2_566 .
O6 Gd3 C36 142.4(2) 2_566 .
O6 Gd3 C23 26.1(2) 2_566 2_566
O6 Gd3 C35 129.33(19) 2_566 2_556
O26 Gd3 O7 78.41(18) . .
O26 Gd3 O25 144.9(2) . .
O26 Gd3 O6 74.62(18) . 2_566
O26 Gd3 O14 82.68(19) . .
O26 Gd3 O5 79.68(17) . 2_566
O26 Gd3 O15 81.03(18) . 2_556
O26 Gd3 O16 133.20(18) . 2_556
O26 Gd3 O13 125.67(17) . .
O26 Gd3 C36 102.9(2) . .
O26 Gd3 C23 75.94(19) . 2_566
O26 Gd3 C35 108.0(2) . 2_556
O14 Gd3 O5 144.62(17) . 2_566
O14 Gd3 O15 72.10(18) . 2_556
O14 Gd3 O13 51.48(17) . .
O14 Gd3 C36 25.9(2) . .
O14 Gd3 C23 158.18(19) . 2_566
O14 Gd3 C35 78.7(2) . 2_556
O5 Gd3 C36 165.5(2) 2_566 .
O5 Gd3 C23 26.06(19) 2_566 2_566
O5 Gd3 C35 77.95(19) 2_566 2_556
O15 Gd3 O5 75.00(17) 2_556 2_566
O15 Gd3 O13 105.79(17) 2_556 .
O15 Gd3 C36 91.2(2) 2_556 .
O15 Gd3 C23 99.9(2) 2_556 2_566
O15 Gd3 C35 27.06(19) 2_556 2_556
O16 Gd3 O25 74.20(19) 2_556 .
O16 Gd3 O14 91.8(2) 2_556 .
O16 Gd3 O5 78.68(17) 2_556 2_566
O16 Gd3 O15 53.42(17) 2_556 2_556
O16 Gd3 O13 81.82(17) 2_556 .
O16 Gd3 C36 89.6(2) 2_556 .
O16 Gd3 C23 99.6(2) 2_556 2_566
O16 Gd3 C35 26.62(19) 2_556 2_556
O13 Gd3 O5 154.64(16) . 2_566
O13 Gd3 C36 25.99(19) . .
O13 Gd3 C23 148.40(19) . 2_566
O13 Gd3 C35 91.7(2) . 2_556
C36 Gd3 C23 168.5(2) . 2_566
C35 Gd3 C36 87.7(2) 2_556 .
C35 Gd3 C23 103.6(2) 2_556 2_566
O9 Gd2 O10 52.15(19) 1_545 1_545
O9 Gd2 C48 26.2(2) 1_545 1_545
O28 Gd2 O9 72.4(3) . 1_545
O28 Gd2 O27 74.9(3) . .
O28 Gd2 O21 131.9(2) . .
O28 Gd2 O22 68.1(2) . .
O28 Gd2 O10 68.4(2) . 1_545
O28 Gd2 C48 65.2(2) . 1_545
O27 Gd2 O9 132.7(2) . 1_545
O27 Gd2 O22 75.94(19) . .
O27 Gd2 O10 84.4(2) . 1_545
O27 Gd2 C48 107.8(2) . 1_545
O21 Gd2 O9 148.1(2) . 1_545
O21 Gd2 O27 78.6(2) . .
O21 Gd2 O22 66.91(17) . .
O21 Gd2 O10 146.87(17) . 1_545
O21 Gd2 C48 162.72(19) . 1_545
O20 Gd2 O9 106.4(2) . 1_545
O20 Gd2 O28 138.7(3) . .
O20 Gd2 O27 77.8(2) . .
O20 Gd2 O21 70.06(19) . .
O20 Gd2 O22 132.9(2) . .
O20 Gd2 O10 78.69(19) . 1_545
O20 Gd2 C48 95.2(2) . 1_545
O20 Gd2 O4 89.8(3) . 1_645
O22 Gd2 O9 120.1(2) . 1_545
O22 Gd2 O10 135.52(17) . 1_545
O22 Gd2 C48 129.8(2) . 1_545
O10 Gd2 C48 26.27(19) 1_545 1_545
O4 Gd2 O9 78.4(2) 1_645 1_545
O4 Gd2 O28 128.5(3) 1_645 .
O4 Gd2 O27 148.5(2) 1_645 .
O4 Gd2 O21 70.0(2) 1_645 .
O4 Gd2 O22 92.8(2) 1_645 .
O4 Gd2 O10 121.8(2) 1_645 1_545
O4 Gd2 C48 102.0(2) 1_645 1_545
N7 Ag2 N3 123.2(2) . .
N7 Ag2 N5 125.5(2) . .
N5 Ag2 N3 107.2(2) . .
N8 Ag3 N9 112.5(2) . .
N8 Ag3 N6 122.0(2) . .
N6 Ag3 N9 122.5(2) . .
N2 Ag1 N1 71.4(2) . .
N2 Ag1 N4 133.0(2) . .
N10 Ag1 N2 134.7(2) 1_565 .
N10 Ag1 N1 139.4(2) 1_565 .
N10 Ag1 N4 89.0(2) 1_565 .
N1 Ag1 N4 85.4(2) . .
C47 O12 Gd1 94.7(5) . 2_757
C24 O7 Gd3 130.4(5) . .
C11 O1 Gd1 137.1(5) . 1_465
Gd3 O25 H25A 110.4 . .
Gd3 O25 H25B 109.7 . .
H25A O25 H25B 108.6 . .
Gd1 O31 H31A 111.3 . .
Gd1 O31 H31B 111.0 . .
H31A O31 H31B 107.7 . .
C48 O9 Gd2 91.9(5) . 1_565
C47 O11 Gd1 91.0(4) . 2_757
Gd1 O29 H29A 109.4 . .
Gd1 O29 H29B 109.8 . .
H29A O29 H29B 109.2 . .
Gd2 O28 H28A 111.8 . .
Gd2 O28 H28B 110.8 . .
H28A O28 H28B 107.2 . .
Gd2 O27 H27A 125.6 . .
Gd2 O27 H27B 125.4 . .
H27A O27 H27B 109.0 . .
C23 O6 Gd3 97.8(5) . 2_566
C61 O21 Gd2 118.5(5) . .
Gd3 O26 H26A 109.8 . .
Gd3 O26 H26B 109.6 . .
H26A O26 H26B 109.1 . .
C62 O23 Gd1 114.8(5) . .
C36 O14 Gd3 95.5(4) . .
C60 O18 Gd1 133.9(5) . 2_757
C23 O5 Gd3 88.5(4) . 2_566
C59 O20 Gd2 124.9(6) . .
C62 O22 Gd2 118.8(5) . .
C48 O10 Gd2 91.6(5) . 1_565
C35 O15 Gd3 88.3(4) . 2_556
C35 O16 Gd3 94.4(4) . 2_556
Gd1 O30 H30A 109.3 . .
Gd1 O30 H30B 109.6 . .
H30A O30 H30B 109.3 . .
C36 O13 Gd3 89.2(4) . .
C10 N2 Ag1 119.2(5) . .
C10 N2 C6 120.2(7) . .
C6 N2 Ag1 116.3(5) . .
C58 N10 Ag1 121.9(6) . 1_545
C58 N10 C54 117.6(7) . .
C54 N10 Ag1 119.4(5) . 1_545
C61 O24 Gd1 119.4(5) . .
C30 N8 Ag3 128.2(5) . .
C30 N8 C34 116.7(6) . .
C34 N8 Ag3 113.7(5) . .
C25 N7 Ag2 125.7(5) . .
C25 N7 C29 117.7(6) . .
C29 N7 Ag2 116.4(5) . .
C53 N9 Ag3 115.7(5) . .
C49 N9 Ag3 125.1(5) . .
C49 N9 C53 119.0(6) . .
N10 C58 H58 118.0 . .
N10 C58 C57 124.0(8) . .
C57 C58 H58 118.0 . .
N3 C13 H13 118.7 . .
N3 C13 C14 122.7(7) . .
C14 C13 H13 118.7 . .
C13 N3 Ag2 129.7(5) . .
C13 N3 C17 118.7(6) . .
C17 N3 Ag2 111.2(5) . .
N6 C42 C43 121.3(7) . .
N6 C42 C41 114.2(7) . .
C43 C42 C41 124.4(7) . .
C37 N5 Ag2 112.7(5) . .
C37 N5 C41 117.3(6) . .
C41 N5 Ag2 126.8(5) . .
O3 C12 C7 120.5(9) . .
O3 C12 O4 125.3(10) . .
O4 C12 C7 114.3(10) . .
N8 C30 C31 123.4(6) . .
N8 C30 C29 113.8(6) . .
C31 C30 C29 122.6(6) . .
C42 N6 Ag3 117.1(5) . .
C46 N6 Ag3 124.4(5) . .
C46 N6 C42 118.4(7) . .
O1 C11 O2 124.7(7) . .
O1 C11 C4 116.5(7) . .
O2 C11 C4 118.8(7) . .
C5 N1 Ag1 110.3(5) . .
C1 N1 Ag1 119.6(6) . .
C1 N1 C5 119.2(7) . .
C43 C44 H44 120.0 . .
C45 C44 H44 120.0 . .
C45 C44 C43 120.1(8) . .
C37 C38 H38 120.9 . .
C37 C38 C39 118.2(7) . .
C39 C38 H38 120.9 . .
C13 C14 H14 120.5 . .
C15 C14 C13 119.0(7) . .
C15 C14 H14 120.5 . .
O12 C47 Gd1 59.6(4) . 2_757
O12 C47 O11 122.0(7) . .
O12 C47 C40 118.9(7) . .
O11 C47 Gd1 62.5(4) . 2_757
O11 C47 C40 119.1(6) . .
C40 C47 Gd1 178.4(6) . 2_757
C15 C16 C23 118.5(6) . .
C17 C16 C23 121.0(7) . .
C17 C16 C15 120.3(7) . .
C18 N4 Ag1 110.7(4) . .
C22 N4 Ag1 112.1(5) . .
C22 N4 C18 118.1(7) . .
O17 C60 O18 128.0(8) . .
O17 C60 C55 116.0(7) . .
O18 C60 C55 116.0(7) . .
N5 C37 C38 124.1(7) . .
N5 C37 H37 117.9 . .
C38 C37 H37 117.9 . .
C49 C50 H50 121.1 . .
C51 C50 H50 121.1 . .
C51 C50 C49 117.7(7) . .
N2 C10 H10 118.3 . .
N2 C10 C9 123.4(8) . .
C9 C10 H10 118.3 . .
N1 C5 C4 121.5(7) . .
N1 C5 C6 113.4(7) . .
C4 C5 C6 125.1(7) . .
C58 C57 H57 121.4 . .
C58 C57 C56 117.3(7) . .
C56 C57 H57 121.4 . .
N9 C53 C54 112.9(6) . .
N9 C53 C52 120.5(7) . .
C52 C53 C54 126.1(7) . .
C26 C27 H27 120.0 . .
C26 C27 C28 120.0(7) . .
C28 C27 H27 120.0 . .
C8 C7 C12 118.5(8) . .
C8 C7 C6 117.5(7) . .
C6 C7 C12 123.8(8) . .
C42 C43 C48 121.2(7) . .
C44 C43 C42 118.5(7) . .
C44 C43 C48 120.1(8) . .
C5 C4 C11 124.8(7) . .
C3 C4 C11 116.3(7) . .
C3 C4 C5 118.6(7) . .
C41 C40 C47 123.6(6) . .
C39 C40 C47 118.8(6) . .
C39 C40 C41 117.5(7) . .
N6 C46 H46 118.1 . .
N6 C46 C45 123.8(8) . .
C45 C46 H46 118.1 . .
C57 C56 H56 119.4 . .
C55 C56 C57 121.2(8) . .
C55 C56 H56 119.4 . .
C30 C31 C36 123.8(6) . .
C32 C31 C30 117.5(7) . .
C32 C31 C36 118.6(7) . .
N5 C41 C42 114.1(6) . .
N5 C41 C40 122.3(6) . .
C40 C41 C42 123.2(6) . .
N7 C25 H25 118.3 . .
N7 C25 C26 123.4(8) . .
C26 C25 H25 118.3 . .
O23 C62 O22 126.0(7) . .
O23 C62 C61 117.8(7) . .
O22 C62 C61 116.2(7) . .
O21 C61 O24 125.4(7) . .
O21 C61 C62 117.5(7) . .
O24 C61 C62 117.1(7) . .
C27 C26 H26 120.8 . .
C25 C26 C27 118.3(7) . .
C25 C26 H26 120.8 . .
O14 C36 Gd3 58.7(4) . .
O14 C36 O13 122.2(7) . .
O14 C36 C31 117.5(7) . .
O13 C36 Gd3 64.8(4) . .
O13 C36 C31 120.3(7) . .
C31 C36 Gd3 167.0(5) . .
N7 C29 C30 114.3(6) . .
N7 C29 C28 122.7(7) . .
C28 C29 C30 122.8(7) . .
N4 C18 C17 111.9(6) . .
N4 C18 C19 121.8(7) . .
C19 C18 C17 126.1(7) . .
O6 C23 Gd3 56.1(4) . 2_566
O6 C23 C16 116.0(7) . .
O5 C23 Gd3 65.4(4) . 2_566
O5 C23 O6 121.5(7) . .
O5 C23 C16 122.5(7) . .
C16 C23 Gd3 171.6(5) . 2_566
O9 C48 Gd2 61.9(4) . 1_565
O9 C48 O10 122.9(8) . .
O9 C48 C43 116.9(7) . .
O10 C48 Gd2 62.1(4) . 1_565
O10 C48 C43 120.1(7) . .
C43 C48 Gd2 165.9(5) . 1_565
C7 C8 H8 119.2 . .
C9 C8 C7 121.6(8) . .
C9 C8 H8 119.2 . .
C31 C32 H32 119.9 . .
C33 C32 C31 120.1(7) . .
C33 C32 H32 119.9 . .
N9 C49 C50 123.1(7) . .
N9 C49 H49 118.5 . .
C50 C49 H49 118.5 . .
C14 C15 C16 118.6(7) . .
C14 C15 H15 120.7 . .
C16 C15 H15 120.7 . .
N3 C17 C16 120.7(7) . .
N3 C17 C18 113.1(6) . .
C16 C17 C18 126.2(7) . .
N2 C6 C5 114.2(7) . .
N2 C6 C7 119.8(7) . .
C7 C6 C5 125.9(7) . .
N10 C54 C53 112.8(7) . .
N10 C54 C55 123.0(7) . .
C55 C54 C53 124.1(7) . .
C10 C9 H9 121.5 . .
C8 C9 C10 117.0(8) . .
C8 C9 H9 121.5 . .
C44 C45 H45 121.1 . .
C46 C45 C44 117.8(8) . .
C46 C45 H45 121.1 . .
O20 C59 C52 114.0(8) . .
O19 C59 O20 126.4(8) . .
O19 C59 C52 119.6(8) . .
C3 C2 H2 120.5 . .
C1 C2 H2 120.5 . .
C1 C2 C3 119.0(8) . .
C38 C39 C40 120.2(7) . .
C38 C39 H39 119.9 . .
C40 C39 H39 119.9 . .
C32 C33 H33 120.6 . .
C34 C33 C32 118.8(7) . .
C34 C33 H33 120.6 . .
O7 C24 O8 126.2(7) . .
O7 C24 C19 118.1(6) . .
O8 C24 C19 115.7(7) . .
N4 C22 H22 118.2 . .
N4 C22 C21 123.6(8) . .
C21 C22 H22 118.2 . .
C50 C51 H51 119.4 . .
C50 C51 C52 121.2(7) . .
C52 C51 H51 119.4 . .
C56 C55 C60 119.1(7) . .
C56 C55 C54 116.8(7) . .
C54 C55 C60 124.0(7) . .
C4 C3 H3 120.5 . .
C2 C3 C4 119.0(8) . .
C2 C3 H3 120.5 . .
N8 C34 H34 118.3 . .
C33 C34 N8 123.3(7) . .
C33 C34 H34 118.3 . .
C27 C28 C29 117.7(7) . .
C27 C28 C35 120.2(7) . .
C29 C28 C35 121.7(7) . .
C22 C21 H21 121.4 . .
C20 C21 C22 117.2(8) . .
C20 C21 H21 121.4 . .
O15 C35 Gd3 64.6(4) . 2_556
O15 C35 C28 118.1(7) . .
O16 C35 Gd3 59.0(4) . 2_556
O16 C35 O15 122.7(7) . .
O16 C35 C28 119.1(7) . .
C28 C35 Gd3 166.4(5) . 2_556
C53 C52 C59 119.5(7) . .
C51 C52 C53 118.4(7) . .
C51 C52 C59 122.1(7) . .
C21 C20 H20 119.6 . .
C19 C20 C21 120.8(7) . .
C19 C20 H20 119.6 . .
N1 C1 C2 122.7(7) . .
N1 C1 H1 118.7 . .
C2 C1 H1 118.7 . .
C18 C19 C24 122.6(7) . .
C20 C19 C18 118.4(7) . .
C20 C19 C24 119.0(7) . .
C12 O4 Gd2 121.2(8) . 1_465

loop_
_geom_bond_atom_site_label_1
_geom_bond_atom_site_label_2
_geom_bond_distance
_geom_bond_site_symmetry_2
Gd1 O12 2.478(5) 2_757
Gd1 O1 2.455(5) 1_645
Gd1 O31 2.426(5) .
Gd1 O11 2.540(5) 2_757
Gd1 O29 2.425(5) .
Gd1 O23 2.508(5) .
Gd1 O18 2.392(5) 2_757
Gd1 O30 2.478(5) .
Gd1 O24 2.412(5) .
Gd1 C47 2.863(7) 2_757
Gd3 O7 2.404(5) .
Gd3 O25 2.407(5) .
Gd3 O6 2.401(5) 2_566
Gd3 O26 2.341(5) .
Gd3 O14 2.442(5) .
Gd3 O5 2.607(5) 2_566
Gd3 O15 2.531(5) 2_556
Gd3 O16 2.406(5) 2_556
Gd3 O13 2.576(5) .
Gd3 C36 2.846(7) .
Gd3 C23 2.866(8) 2_566
Gd3 C35 2.800(8) 2_556
Gd2 O9 2.493(6) 1_545
Gd2 O28 2.394(7) .
Gd2 O27 2.428(6) .
Gd2 O21 2.423(5) .
Gd2 O20 2.297(6) .
Gd2 O22 2.438(5) .
Gd2 O10 2.498(5) 1_545
Gd2 C48 2.825(8) 1_545
Gd2 O4 2.312(7) 1_645
Ag2 N7 2.215(6) .
Ag2 N3 2.283(6) .
Ag2 N5 2.246(6) .
Ag3 N8 2.238(6) .
Ag3 N9 2.256(6) .
Ag3 N6 2.240(7) .
Ag1 N2 2.285(7) .
Ag1 N10 2.230(7) 1_565
Ag1 N1 2.418(7) .
Ag1 N4 2.555(6) .
O12 Gd1 2.478(5) 2_757
O12 C47 1.246(9) .
O7 C24 1.246(9) .
O1 Gd1 2.455(5) 1_465
O1 C11 1.247(9) .
O25 H25A 0.8662 .
O25 H25B 0.8654 .
O31 H31A 0.8844 .
O31 H31B 0.8842 .
O9 Gd2 2.493(6) 1_565
O9 C48 1.247(10) .
O11 Gd1 2.540(5) 2_757
O11 C47 1.278(9) .
O29 H29A 0.8551 .
O29 H29B 0.8554 .
O28 H28A 0.8918 .
O28 H28B 0.8892 .
O27 H27A 0.9161 .
O27 H27B 0.9159 .
O17 C60 1.228(9) .
O6 Gd3 2.401(5) 2_566
O6 C23 1.274(9) .
O21 C61 1.250(9) .
O8 C24 1.258(9) .
O26 H26A 0.8568 .
O26 H26B 0.8568 .
O23 C62 1.236(9) .
O14 C36 1.247(9) .
O18 Gd1 2.392(5) 2_757
O18 C60 1.267(9) .
O2 C11 1.255(9) .
O5 Gd3 2.607(5) 2_566
O5 C23 1.259(9) .
O20 C59 1.274(10) .
O22 C62 1.269(9) .
O10 Gd2 2.498(5) 1_565
O10 C48 1.251(9) .
O15 Gd3 2.531(5) 2_556
O15 C35 1.274(9) .
O16 Gd3 2.406(5) 2_556
O16 C35 1.258(9) .
O30 H30A 0.8526 .
O30 H30B 0.8529 .
O13 C36 1.247(9) .
N2 C10 1.307(10) .
N2 C6 1.357(10) .
N10 Ag1 2.230(7) 1_545
N10 C58 1.347(9) .
N10 C54 1.348(10) .
O24 C61 1.254(9) .
O19 C59 1.244(10) .
N8 C30 1.347(9) .
N8 C34 1.364(10) .
N7 C25 1.338(9) .
N7 C29 1.346(10) .
O3 C12 1.238(13) .
N9 C53 1.351(9) .
N9 C49 1.345(9) .
C58 H58 0.9300 .
C58 C57 1.373(11) .
C13 H13 0.9300 .
C13 N3 1.330(10) .
C13 C14 1.390(11) .
N3 C17 1.372(10) .
C42 N6 1.343(10) .
C42 C43 1.393(11) .
C42 C41 1.514(10) .
N5 C37 1.339(9) .
N5 C41 1.348(9) .
C12 C7 1.512(13) .
C12 O4 1.271(12) .
C30 C31 1.389(10) .
C30 C29 1.514(10) .
N6 C46 1.341(9) .
C11 C4 1.512(11) .
N1 C5 1.351(10) .
N1 C1 1.337(11) .
C44 H44 0.9300 .
C44 C43 1.388(11) .
C44 C45 1.375(12) .
C38 H38 0.9300 .
C38 C37 1.358(11) .
C38 C39 1.374(11) .
C14 H14 0.9300 .
C14 C15 1.378(11) .
C47 Gd1 2.863(7) 2_757
C47 C40 1.490(10) .
C16 C23 1.498(11) .
C16 C15 1.383(10) .
C16 C17 1.379(10) .
N4 C18 1.358(10) .
N4 C22 1.333(10) .
C60 C55 1.541(11) .
C37 H37 0.9300 .
C50 H50 0.9300 .
C50 C49 1.377(11) .
C50 C51 1.367(11) .
C10 H10 0.9300 .
C10 C9 1.382(12) .
C5 C4 1.398(11) .
C5 C6 1.489(11) .
C57 H57 0.9300 .
C57 C56 1.394(12) .
C53 C54 1.490(10) .
C53 C52 1.406(11) .
C27 H27 0.9300 .
C27 C26 1.381(11) .
C27 C28 1.383(11) .
C7 C8 1.373(12) .
C7 C6 1.413(11) .
C43 C48 1.514(11) .
C4 C3 1.397(11) .
C40 C41 1.401(10) .
C40 C39 1.383(11) .
C46 H46 0.9300 .
C46 C45 1.366(12) .
C56 H56 0.9300 .
C56 C55 1.382(10) .
C31 C36 1.508(11) .
C31 C32 1.387(11) .
C25 H25 0.9300 .
C25 C26 1.378(11) .
C62 C61 1.530(10) .
C26 H26 0.9300 .
C29 C28 1.399(10) .
C18 C17 1.485(10) .
C18 C19 1.402(10) .
C23 Gd3 2.866(7) 2_566
C48 Gd2 2.825(8) 1_565
C8 H8 0.9300 .
C8 C9 1.372(13) .
C32 H32 0.9300 .
C32 C33 1.372(12) .
C49 H49 0.9300 .
C15 H15 0.9300 .
C54 C55 1.407(11) .
C9 H9 0.9300 .
C45 H45 0.9300 .
C59 C52 1.516(11) .
C2 H2 0.9300 .
C2 C3 1.388(11) .
C2 C1 1.380(12) .
C39 H39 0.9300 .
C33 H33 0.9300 .
C33 C34 1.363(12) .
C24 C19 1.524(11) .
C22 H22 0.9300 .
C22 C21 1.397(11) .
C51 H51 0.9300 .
C51 C52 1.374(11) .
C3 H3 0.9300 .
C34 H34 0.9300 .
C28 C35 1.499(11) .
C21 H21 0.9300 .
C21 C20 1.383(12) .
C35 Gd3 2.800(8) 2_556
C20 H20 0.9300 .
C20 C19 1.371(11) .
C1 H1 0.9300 .
O4 Gd2 2.312(7) 1_465

loop_
_geom_torsion_atom_site_label_1
_geom_torsion_atom_site_label_2
_geom_torsion_atom_site_label_3
_geom_torsion_atom_site_label_4
_geom_torsion
_geom_torsion_site_symmetry_1
_geom_torsion_site_symmetry_4
Gd1 O12 C47 O11 -2.9(7) 2_757 .
Gd1 O12 C47 C40 179.7(6) 2_757 .
Gd1 O1 C11 O2 -27.7(13) 1_465 .
Gd1 O1 C11 C4 150.3(6) 1_465 .
Gd1 O11 C47 O12 2.8(7) 2_757 .
Gd1 O11 C47 C40 -179.8(6) 2_757 .
Gd1 O23 C62 O22 156.1(6) . .
Gd1 O23 C62 C61 -23.0(8) . .
Gd1 O18 C60 O17 4.2(12) 2_757 .
Gd1 O18 C60 C55 -174.8(5) 2_757 .
Gd1 O24 C61 O21 -172.5(6) . .
Gd1 O24 C61 C62 8.2(8) . .
Gd1 C47 C40 C41 -142(20) 2_757 .
Gd1 C47 C40 C39 37(20) 2_757 .
Gd3 O7 C24 O8 1.0(11) . .
Gd3 O7 C24 C19 -178.8(4) . .
Gd3 O6 C23 O5 -1.1(7) 2_566 .
Gd3 O6 C23 C16 176.7(5) 2_566 .
Gd3 O14 C36 O13 -13.9(8) . .
Gd3 O14 C36 C31 165.7(6) . .
Gd3 O5 C23 O6 1.0(7) 2_566 .
Gd3 O5 C23 C16 -176.6(6) 2_566 .
Gd3 O15 C35 O16 10.9(7) 2_556 .
Gd3 O15 C35 C28 -165.0(6) 2_556 .
Gd3 O16 C35 O15 -11.5(7) 2_556 .
Gd3 O16 C35 C28 164.4(6) 2_556 .
Gd3 O13 C36 O14 13.1(8) . .
Gd3 O13 C36 C31 -166.5(6) . .
Gd2 O9 C48 O10 12.4(8) 1_565 .
Gd2 O9 C48 C43 -164.2(6) 1_565 .
Gd2 O21 C61 O24 163.8(6) . .
Gd2 O21 C61 C62 -16.9(8) . .
Gd2 O20 C59 O19 14.9(13) . .
Gd2 O20 C59 C52 -167.1(5) . .
Gd2 O22 C62 O23 179.3(6) . .
Gd2 O22 C62 C61 -1.7(8) . .
Gd2 O10 C48 O9 -12.4(8) 1_565 .
Gd2 O10 C48 C43 164.1(6) 1_565 .
Ag2 N7 C25 C26 173.0(6) . .
Ag2 N7 C29 C30 4.8(7) . .
Ag2 N7 C29 C28 -170.0(5) . .
Ag2 N3 C17 C16 171.4(6) . .
Ag2 N3 C17 C18 -10.7(7) . .
Ag2 N5 C37 C38 155.3(7) . .
Ag2 N5 C41 C42 20.9(9) . .
Ag2 N5 C41 C40 -151.9(6) . .
Ag3 N8 C30 C31 -163.2(6) . .
Ag3 N8 C30 C29 12.8(9) . .
Ag3 N8 C34 C33 165.2(7) . .
Ag3 N9 C53 C54 -11.1(9) . .
Ag3 N9 C53 C52 175.9(6) . .
Ag3 N9 C49 C50 -176.1(6) . .
Ag3 N6 C46 C45 175.9(6) . .
Ag1 N2 C10 C9 156.7(6) . .
Ag1 N2 C6 C5 26.6(8) . .
Ag1 N2 C6 C7 -151.2(5) . .
Ag1 N10 C58 C57 -166.2(6) 1_545 .
Ag1 N10 C54 C53 -14.2(8) 1_545 .
Ag1 N10 C54 C55 168.5(6) 1_545 .
Ag1 N1 C5 C4 -141.7(7) . .
Ag1 N1 C5 C6 37.0(8) . .
Ag1 N1 C1 C2 141.1(7) . .
Ag1 N4 C18 C17 -54.3(7) . .
Ag1 N4 C18 C19 130.7(6) . .
Ag1 N4 C22 C21 -127.8(7) . .
O12 Gd1 O23 C62 -127.4(5) 2_757 .
O12 Gd1 O24 C61 61.8(7) 2_757 .
O12 C47 C40 C41 -152.0(7) . .
O12 C47 C40 C39 26.4(11) . .
O7 Gd3 O14 C36 -62.2(5) . .
O7 Gd3 O13 C36 89.8(5) . .
O7 Gd3 C36 O14 112.2(5) . .
O7 Gd3 C36 O13 -80.7(4) . .
O7 Gd3 C36 C31 35(2) . .
O7 C24 C19 C18 -3.1(11) . .
O7 C24 C19 C20 173.5(7) . .
O1 Gd1 O23 C62 -64.9(5) 1_645 .
O1 Gd1 O24 C61 56.5(5) 1_645 .
O1 C11 C4 C5 153.3(8) . .
O1 C11 C4 C3 -33.0(11) . .
O25 Gd3 O7 C24 12.7(6) . .
O25 Gd3 O14 C36 13.0(6) . .
O25 Gd3 O13 C36 177.9(5) . .
O25 Gd3 C36 O14 -169.0(5) . .
O25 Gd3 C36 O13 -2.0(5) . .
O25 Gd3 C36 C31 114(2) . .
O31 Gd1 O23 C62 109.3(5) . .
O31 Gd1 O24 C61 -85.3(5) . .
O9 Gd2 O21 C61 -98.7(6) 1_545 .
O9 Gd2 O20 C59 -32.4(7) 1_545 .
O9 Gd2 O22 C62 140.6(5) 1_545 .
O11 Gd1 O23 C62 -170.2(5) 2_757 .
O11 Gd1 O24 C61 -26.8(6) 2_757 .
O11 C47 C40 C41 30.5(11) . .
O11 C47 C40 C39 -151.2(7) . .
O29 Gd1 O23 C62 -38.9(6) . .
O29 Gd1 O24 C61 128.7(5) . .
O28 Gd2 O21 C61 33.6(7) . .
O28 Gd2 O20 C59 -114.2(7) . .
O28 Gd2 O22 C62 -166.9(6) . .
O27 Gd2 O21 C61 91.0(6) . .
O27 Gd2 O20 C59 -163.6(7) . .
O27 Gd2 O22 C62 -87.8(5) . .
O17 C60 C55 C56 6.9(11) . .
O17 C60 C55 C54 -171.0(7) . .
O6 Gd3 O7 C24 -60.5(6) 2_566 .
O6 Gd3 O14 C36 -96.9(6) 2_566 .
O6 Gd3 O13 C36 131.6(4) 2_566 .
O6 Gd3 C36 O14 120.9(5) 2_566 .
O6 Gd3 C36 O13 -72.1(5) 2_566 .
O6 Gd3 C36 C31 44(3) 2_566 .
O21 Gd2 O20 C59 114.2(7) . .
O21 Gd2 O22 C62 -4.4(5) . .
O8 C24 C19 C18 177.1(7) . .
O8 C24 C19 C20 -6.3(10) . .
O26 Gd3 O7 C24 -138.0(6) . .
O26 Gd3 O14 C36 -141.4(5) . .
O26 Gd3 O13 C36 32.3(5) . .
O26 Gd3 C36 O14 39.4(5) . .
O26 Gd3 C36 O13 -153.6(4) . .
O26 Gd3 C36 C31 -37(2) . .
O23 Gd1 O24 C61 -13.7(5) . .
O23 C62 C61 O21 -168.4(7) . .
O23 C62 C61 O24 11.0(10) . .
O14 Gd3 O7 C24 138.0(6) . .
O14 Gd3 O13 C36 -7.2(4) . .
O14 Gd3 C36 O13 167.0(8) . .
O14 Gd3 C36 C31 -77(2) . .
O18 Gd1 O23 C62 153.0(5) 2_757 .
O18 Gd1 O24 C61 -149.8(5) 2_757 .
O18 C60 C55 C56 -174.0(7) . .
O18 C60 C55 C54 8.0(11) . .
O2 C11 C4 C5 -28.6(13) . .
O2 C11 C4 C3 145.1(8) . .
O5 Gd3 O7 C24 -68.6(6) 2_566 .
O5 Gd3 O14 C36 158.1(4) 2_566 .
O5 Gd3 O13 C36 -146.1(5) 2_566 .
O5 Gd3 C36 O14 -59.3(10) 2_566 .
O5 Gd3 C36 O13 107.7(8) 2_566 .
O5 Gd3 C36 C31 -136(2) 2_566 .
O20 Gd2 O21 C61 172.0(6) . .
O20 Gd2 O22 C62 -29.9(6) . .
O20 C59 C52 C53 169.0(7) . .
O20 C59 C52 C51 -10.2(12) . .
O22 Gd2 O21 C61 11.6(5) . .
O22 Gd2 O20 C59 139.1(6) . .
O22 C62 C61 O21 12.5(10) . .
O22 C62 C61 O24 -168.1(7) . .
O10 Gd2 O21 C61 151.6(5) 1_545 .
O10 Gd2 O20 C59 -77.0(7) 1_545 .
O10 Gd2 O22 C62 -154.3(5) 1_545 .
O15 Gd3 O7 C24 172.5(5) 2_556 .
O15 Gd3 O14 C36 135.7(5) 2_556 .
O15 Gd3 O13 C36 -57.9(5) 2_556 .
O15 Gd3 C36 O14 -41.6(5) 2_556 .
O15 Gd3 C36 O13 125.4(4) 2_556 .
O15 Gd3 C36 C31 -118(2) 2_556 .
O16 Gd3 O7 C24 56.5(7) 2_556 .
O16 Gd3 O14 C36 85.3(5) 2_556 .
O16 Gd3 O13 C36 -106.1(5) 2_556 .
O16 Gd3 C36 O14 -95.0(5) 2_556 .
O16 Gd3 C36 O13 72.0(4) 2_556 .
O16 Gd3 C36 C31 -172(2) 2_556 .
O30 Gd1 O23 C62 54.3(5) . .
O30 Gd1 O24 C61 -160.8(6) . .
O13 Gd3 O7 C24 86.4(6) . .
O13 Gd3 O14 C36 7.2(4) . .
O13 Gd3 C36 O14 -167.0(8) . .
O13 Gd3 C36 C31 116(3) . .
N2 Ag1 N1 C5 -17.6(6) . .
N2 Ag1 N1 C1 -161.5(7) . .
N2 Ag1 N4 C18 41.9(6) . .
N2 Ag1 N4 C22 176.2(5) . .
N2 C10 C9 C8 -4.5(12) . .
N10 Ag1 N2 C10 55.3(7) 1_565 .
N10 Ag1 N2 C6 -148.1(5) 1_565 .
N10 Ag1 N1 C5 120.8(6) 1_565 .
N10 Ag1 N1 C1 -23.1(8) 1_565 .
N10 Ag1 N4 C18 -119.1(5) 1_565 .
N10 Ag1 N4 C22 15.1(6) 1_565 .
N10 C58 C57 C56 -1.4(12) . .
N10 C54 C55 C60 175.6(7) . .
N10 C54 C55 C56 -2.4(11) . .
O24 Gd1 O23 C62 19.3(5) . .
O19 C59 C52 C53 -12.8(12) . .
O19 C59 C52 C51 167.9(8) . .
N8 Ag3 N9 C53 129.5(5) . .
N8 Ag3 N9 C49 -54.9(7) . .
N8 Ag3 N6 C42 80.5(5) . .
N8 Ag3 N6 C46 -95.8(6) . .
N8 C30 C31 C36 -179.0(7) . .
N8 C30 C31 C32 -0.5(11) . .
N8 C30 C29 N7 -87.2(8) . .
N8 C30 C29 C28 87.6(9) . .
N7 Ag2 N3 C13 99.1(7) . .
N7 Ag2 N3 C17 -73.6(5) . .
N7 Ag2 N5 C37 -131.8(5) . .
N7 Ag2 N5 C41 27.4(7) . .
N7 C25 C26 C27 -1.7(12) . .
N7 C29 C28 C27 -5.0(11) . .
N7 C29 C28 C35 -177.8(6) . .
O3 C12 C7 C8 155.2(9) . .
O3 C12 C7 C6 -20.6(13) . .
O3 C12 O4 Gd2 -10.0(13) . 1_465
N9 Ag3 N8 C30 -163.1(6) . .
N9 Ag3 N8 C34 30.9(6) . .
N9 Ag3 N6 C42 -78.5(5) . .
N9 Ag3 N6 C46 105.2(6) . .
N9 C53 C54 N10 -77.5(9) . .
N9 C53 C54 C55 99.8(9) . .
N9 C53 C52 C59 -179.1(7) . .
N9 C53 C52 C51 0.2(12) . .
C58 N10 C54 C53 177.4(7) . .
C58 N10 C54 C55 0.1(11) . .
C58 C57 C56 C55 -1.1(12) . .
C13 N3 C17 C16 -2.2(11) . .
C13 N3 C17 C18 175.7(7) . .
C13 C14 C15 C16 -2.3(11) . .
N3 Ag2 N7 C25 110.7(6) . .
N3 Ag2 N7 C29 -74.4(5) . .
N3 Ag2 N5 C37 26.0(6) . .
N3 Ag2 N5 C41 -174.8(6) . .
N3 C13 C14 C15 1.5(12) . .
C42 N6 C46 C45 -0.3(11) . .
C42 C43 C48 Gd2 80(2) . 1_565
C42 C43 C48 O9 161.1(7) . .
C42 C43 C48 O10 -15.5(11) . .
N5 Ag2 N7 C25 -94.9(6) . .
N5 Ag2 N7 C29 80.1(6) . .
N5 Ag2 N3 C13 -59.3(7) . .
N5 Ag2 N3 C17 128.0(5) . .
C12 C7 C8 C9 -172.0(8) . .
C12 C7 C6 N2 168.3(7) . .
C12 C7 C6 C5 -9.3(12) . .
C30 N8 C34 C33 -2.5(12) . .
C30 C31 C36 Gd3 -101(2) . .
C30 C31 C36 O14 -170.9(8) . .
C30 C31 C36 O13 8.7(11) . .
C30 C31 C32 C33 -1.6(12) . .
C30 C29 C28 C27 -179.4(7) . .
C30 C29 C28 C35 7.8(11) . .
N6 Ag3 N8 C30 36.0(7) . .
N6 Ag3 N8 C34 -130.0(5) . .
N6 Ag3 N9 C53 -69.7(6) . .
N6 Ag3 N9 C49 105.9(6) . .
N6 C42 C43 C44 2.3(10) . .
N6 C42 C43 C48 -172.8(6) . .
N6 C42 C41 N5 -88.5(8) . .
N6 C42 C41 C40 84.3(9) . .
N6 C46 C45 C44 1.6(12) . .
C11 C4 C3 C2 -172.2(8) . .
N1 Ag1 N2 C10 -162.1(7) . .
N1 Ag1 N2 C6 -5.6(5) . .
N1 Ag1 N4 C18 101.1(5) . .
N1 Ag1 N4 C22 -124.7(6) . .
N1 C5 C4 C11 170.0(8) . .
N1 C5 C4 C3 -3.5(12) . .
N1 C5 C6 N2 -44.1(10) . .
N1 C5 C6 C7 133.6(8) . .
C44 C43 C48 Gd2 -95(2) . 1_565
C44 C43 C48 O9 -13.9(11) . .
C44 C43 C48 O10 169.5(7) . .
C14 C13 N3 Ag2 -171.4(6) . .
C14 C13 N3 C17 0.8(11) . .
C47 Gd1 O23 C62 -148.6(5) 2_757 .
C47 Gd1 O24 C61 12.0(8) 2_757 .
C47 C40 C41 C42 3.9(12) . .
C47 C40 C41 N5 176.1(7) . .
C47 C40 C39 C38 178.9(8) . .
N4 Ag1 N2 C10 -97.6(6) . .
N4 Ag1 N2 C6 59.0(6) . .
N4 Ag1 N1 C5 -156.1(6) . .
N4 Ag1 N1 C1 60.0(6) . .
N4 C18 C17 N3 -73.6(8) . .
N4 C18 C17 C16 104.2(8) . .
N4 C18 C19 C24 174.6(7) . .
N4 C18 C19 C20 -2.0(11) . .
N4 C22 C21 C20 -2.4(13) . .
C37 N5 C41 C42 179.3(7) . .
C37 N5 C41 C40 6.5(11) . .
C37 C38 C39 C40 3.2(13) . .
C50 C51 C52 C53 0.3(13) . .
C50 C51 C52 C59 179.5(8) . .
C10 N2 C6 C5 -177.0(7) . .
C10 N2 C6 C7 5.2(11) . .
C5 N1 C1 C2 0.4(13) . .
C5 C4 C3 C2 1.9(13) . .
C57 C56 C55 C60 -175.2(7) . .
C57 C56 C55 C54 2.9(12) . .
C53 N9 C49 C50 -0.7(12) . .
C53 C54 C55 C60 -1.4(12) . .
C53 C54 C55 C56 -179.4(7) . .
C27 C28 C35 Gd3 -81(2) . 2_556
C27 C28 C35 O15 16.8(10) . .
C27 C28 C35 O16 -159.3(7) . .
C7 C12 O4 Gd2 170.2(5) . 1_465
C7 C8 C9 C10 1.7(12) . .
C43 C42 N6 Ag3 -178.2(5) . .
C43 C42 N6 C46 -1.7(10) . .
C43 C42 C41 N5 90.1(9) . .
C43 C42 C41 C40 -97.1(9) . .
C43 C44 C45 C46 -1.0(12) . .
C4 C5 C6 N2 134.5(8) . .
C4 C5 C6 C7 -47.8(12) . .
C31 C30 C29 N7 88.8(9) . .
C31 C30 C29 C28 -96.4(9) . .
C31 C32 C33 C34 1.6(13) . .
C41 C42 N6 Ag3 0.4(7) . .
C41 C42 N6 C46 176.9(6) . .
C41 C42 C43 C44 -176.2(7) . .
C41 C42 C43 C48 8.7(11) . .
C41 N5 C37 C38 -6.0(12) . .
C41 C40 C39 C38 -2.6(12) . .
C25 N7 C29 C30 -179.8(6) . .
C25 N7 C29 C28 5.3(10) . .
C26 C27 C28 C29 1.2(11) . .
C26 C27 C28 C35 174.1(7) . .
C36 Gd3 O7 C24 114.0(6) . .
C36 C31 C32 C33 177.0(8) . .
C29 N7 C25 C26 -1.9(11) . .
C29 C30 C31 C36 5.3(11) . .
C29 C30 C31 C32 -176.1(7) . .
C29 C28 C35 Gd3 91(2) . 2_556
C29 C28 C35 O15 -170.6(7) . .
C29 C28 C35 O16 13.3(11) . .
C18 N4 C22 C21 2.8(12) . .
C23 Gd3 O7 C24 -64.0(6) 2_566 .
C23 Gd3 O14 C36 -153.0(6) 2_566 .
C23 Gd3 O13 C36 158.9(5) 2_566 .
C23 Gd3 C36 O14 122.3(10) 2_566 .
C23 Gd3 C36 O13 -70.7(12) 2_566 .
C23 Gd3 C36 C31 46(3) 2_566 .
C23 C16 C15 C14 175.9(7) . .
C23 C16 C17 N3 -173.5(7) . .
C23 C16 C17 C18 8.9(11) . .
C48 Gd2 O21 C61 -155.1(7) 1_545 .
C48 Gd2 O20 C59 -56.5(7) 1_545 .
C48 Gd2 O22 C62 170.5(5) 1_545 .
C8 C7 C6 N2 -7.6(11) . .
C8 C7 C6 C5 174.9(7) . .
C32 C31 C36 Gd3 80(3) . .
C32 C31 C36 O14 10.6(11) . .
C32 C31 C36 O13 -169.8(7) . .
C32 C33 C34 N8 0.5(13) . .
C49 N9 C53 C54 173.1(7) . .
C49 N9 C53 C52 0.1(11) . .
C49 C50 C51 C52 -0.9(12) . .
C15 C16 C23 Gd3 -28(4) . 2_566
C15 C16 C23 O6 -47.0(9) . .
C15 C16 C23 O5 130.8(8) . .
C15 C16 C17 N3 1.3(11) . .
C15 C16 C17 C18 -176.3(7) . .
C17 C16 C23 Gd3 147(3) . 2_566
C17 C16 C23 O6 127.9(7) . .
C17 C16 C23 O5 -54.3(10) . .
C17 C16 C15 C14 1.0(11) . .
C17 C18 C19 C24 0.4(12) . .
C17 C18 C19 C20 -176.3(7) . .
C6 N2 C10 C9 1.0(12) . .
C6 C5 C4 C11 -8.5(13) . .
C6 C5 C4 C3 178.0(8) . .
C6 C7 C8 C9 4.1(12) . .
C54 N10 C58 C57 1.9(12) . .
C54 C53 C52 C59 8.8(12) . .
C54 C53 C52 C51 -171.9(8) . .
C45 C44 C43 C42 -0.9(11) . .
C45 C44 C43 C48 174.3(7) . .
C39 C38 C37 N5 1.3(13) . .
C39 C40 C41 C42 -174.5(7) . .
C39 C40 C41 N5 -2.3(11) . .
C22 N4 C18 C17 174.5(7) . .
C22 N4 C18 C19 -0.5(11) . .
C22 C21 C20 C19 -0.3(12) . .
C51 C50 C49 N9 1.1(12) . .
C3 C2 C1 N1 -1.9(14) . .
C34 N8 C30 C31 2.5(11) . .
C34 N8 C30 C29 178.5(6) . .
C28 C27 C26 C25 2.0(12) . .
C21 C20 C19 C18 2.4(11) . .
C21 C20 C19 C24 -174.4(7) . .
C35 Gd3 O7 C24 112.0(7) 2_556 .
C35 Gd3 O14 C36 108.6(5) 2_556 .
C35 Gd3 O13 C36 -81.3(5) 2_556 .
C35 Gd3 C36 O14 -68.5(5) 2_556 .
C35 Gd3 C36 O13 98.5(5) 2_556 .
C35 Gd3 C36 C31 -145(2) 2_556 .
C52 C53 C54 N10 95.1(9) . .
C52 C53 C54 C55 -87.6(11) . .
C1 N1 C5 C4 2.4(13) . .
C1 N1 C5 C6 -178.9(8) . .
C1 C2 C3 C4 0.7(13) . .
C19 C18 C17 N3 101.2(9) . .
C19 C18 C17 C16 -81.1(11) . .
O4 Gd2 O21 C61 -90.6(6) 1_645 .
O4 Gd2 O20 C59 45.5(7) 1_645 .
O4 Gd2 O22 C62 62.4(5) 1_645 .
O4 C12 C7 C8 -25.0(11) . .
O4 C12 C7 C6 159.2(8) . .
